data_6000720
loop_
_publ_author_name
'Bataille, T.'
'Louer, M.'
'Auffredic, J. P.'
'Louer, D.'

_publ_section_title
;
 Crystal structure and thermal behavior of La(H2O)(2)M(C2O4)(2).H2O (M =
 K, NH4) studied by powder X-ray diffraction
;
_journal_name_full 'Journal of Solid State Chemistry'
_journal_page_first 81
_journal_page_last 95
_journal_paper_doi 10.1006/jssc.1999.8550
_journal_volume 150
_journal_year 2000
_chemical_formula_sum 'C4 K La O8'
_space_group_crystal_system monoclinic
_cell_angle_alpha 90
_cell_angle_beta 92.82(3)
_cell_angle_gamma 90
_cell_length_a 5.687(3)
_cell_length_b 15.241(5)
_cell_length_c 9.017(4)
_cell_volume 780.6(4)
_cod_database_code 6000720

loop_
_atom_site_label
_atom_site_fract_x
_atom_site_fract_y
_atom_site_fract_z
? ? ? ?
